data_4303864
loop_
_publ_author_name
'Natallia Torapava'
'Ingmar Persson'
'Lars Eriksson'
'Daniel Lundberg'

_publ_section_title
;
Hydration and Hydrolysis of Thorium(IV) in Aqueous Solution and the
Structures of Two Crystalline Thorium(IV) Hydrates
;
_journal_name_full 'Inorganic Chemistry'
_journal_page_first 11712
_journal_page_last 11723
_journal_paper_doi 10.1021/ic901763s
_journal_volume 48
_journal_year 2009
_chemical_formula_moiety 'Cl H16 O12 Th, 3(Cl O4), H2 O'
_chemical_formula_sum 'Cl4 H18 O25 Th'
_chemical_formula_weight 791.98
_chemical_name_systematic
; 
 ? 
;
_space_group_IT_number 14
_symmetry_cell_setting monoclinic
_symmetry_space_group_name_Hall '-P 2yn'
_symmetry_space_group_name_H-M 'P 1 21/n 1'
_atom_sites_solution_hydrogens difmap
_atom_sites_solution_primary direct
_atom_sites_solution_secondary difmap
_audit_creation_method SHELXL-97
_cell_angle_alpha 90.00
_cell_angle_beta 95.151(2)
_cell_angle_gamma 90.00
_cell_formula_units_Z 4
_cell_length_a 9.9008(8)
_cell_length_b 18.7330(15)
_cell_length_c 10.9694(9)
_cell_measurement_reflns_used 7402
_cell_measurement_temperature 295(2)
_cell_measurement_theta_max 29.01
_cell_measurement_theta_min 2.16
_cell_volume 2026.3(3)
_computing_structure_refinement 'SHELXL-97 (Sheldrick, 1997)'
_computing_structure_solution 'SHELXS-97 (Sheldrick, 1990)'
_diffrn_ambient_temperature 295(2)
_diffrn_detector_area_resol_mean 12.6
_diffrn_measured_fraction_theta_full 0.995
_diffrn_measured_fraction_theta_max 0.995
_diffrn_measurement_device_type 'Smart 1k CCD area detector'
_diffrn_measurement_method '\f and \w scans'
_diffrn_radiation_monochromator graphite
_diffrn_radiation_source 'fine-focus sealed tube'
_diffrn_radiation_type MoK\a
_diffrn_radiation_wavelength 0.71073
_diffrn_reflns_av_R_equivalents 0.0640
_diffrn_reflns_av_sigmaI/netI 0.0458
_diffrn_reflns_limit_h_max 11
_diffrn_reflns_limit_h_min -11
_diffrn_reflns_limit_k_max 22
_diffrn_reflns_limit_k_min -21
_diffrn_reflns_limit_l_max 13
_diffrn_reflns_limit_l_min -8
_diffrn_reflns_number 10212
_diffrn_reflns_theta_full 25.03
_diffrn_reflns_theta_max 25.03
_diffrn_reflns_theta_min 2.16
_diffrn_standards_number 0
_exptl_absorpt_coefficient_mu 8.002
_exptl_absorpt_correction_T_max 0.4468
_exptl_absorpt_correction_T_min 0.0144
_exptl_absorpt_correction_type multi-scan
_exptl_absorpt_process_details 'Sadabs (Sheldrick,2003)'
_exptl_crystal_colour colourless
_exptl_crystal_density_diffrn 2.596
_exptl_crystal_density_method 'not measured'
_exptl_crystal_description Needle
_exptl_crystal_F_000 1504
_exptl_crystal_size_max 0.48
_exptl_crystal_size_mid 0.32
_exptl_crystal_size_min 0.10
_refine_diff_density_max 1.660
_refine_diff_density_min -1.798
_refine_diff_density_rms 0.168
_refine_ls_extinction_coef 0.0016(2)
_refine_ls_extinction_expression Fc^*^=kFc[1+0.001xFc^2^\l^3^/sin(2\q)]^-1/4^
_refine_ls_extinction_method SHELXL
_refine_ls_goodness_of_fit_ref 0.999
_refine_ls_hydrogen_treatment mixed
_refine_ls_matrix_type full
_refine_ls_number_parameters 327
_refine_ls_number_reflns 3556
_refine_ls_number_restraints 27
_refine_ls_restrained_S_all 0.996
_refine_ls_R_factor_all 0.0429
_refine_ls_R_factor_gt 0.0364
_refine_ls_shift/su_max 0.001
_refine_ls_shift/su_mean 0.000
_refine_ls_structure_factor_coef Fsqd
_refine_ls_weighting_details 'calc w=1/[\s^2^(Fo^2^)+(0.0634P)^2^] where P=(Fo^2^+2Fc^2^)/3'
_refine_ls_weighting_scheme calc
_refine_ls_wR_factor_gt 0.0889
_refine_ls_wR_factor_ref 0.0918
_reflns_number_gt 2996
_reflns_number_total 5
_reflns_threshold_expression I>2\s(I)
_cod_data_source_file ic901763s_si_001_2.cif
_cod_data_source_block thclo42m
_cod_depositor_comments
;
The following automatic conversions were performed:
'_symmetry_cell_setting' value 'Monoclinic' changed to 'monoclinic'
according to '/home/saulius/struct/CIF-dictionaries/cif_core.dic'
dictionary named 'cif_core.dic' version 2.4.1 from 2010-06-29.

Automatic conversion script
Id: cif_fix_enum 1527 2010-12-29 10:47:43Z saulius 
;
_cod_original_sg_symbol_H-M 'P 21/n'
_cod_database_code 4303864

loop_
_symmetry_equiv_pos_as_xyz
'x, y, z'
'-x+1/2, y+1/2, -z+1/2'
'-x, -y, -z'
'x-1/2, -y-1/2, z-1/2'

loop_
_atom_site_label
_atom_site_type_symbol
_atom_site_fract_x
_atom_site_fract_y
_atom_site_fract_z
_atom_site_U_iso_or_equiv
_atom_site_adp_type
_atom_site_occupancy
_atom_site_symmetry_multiplicity
_atom_site_calc_flag
_atom_site_refinement_flags
_atom_site_disorder_assembly
_atom_site_disorder_group
Th1 Th 0.24640(2) 0.099950(11) 0.71816(2) 0.03388(13) Uani 1 1 d . . .
O10 O 0.4958(6) 0.0845(3) 0.7602(5) 0.0486(12) Uani 1 1 d D . .
H11 H 0.526(10) 0.089(4) 0.700(5) 0.073 Uiso 1 1 d D . .
H12 H 0.487(9) 0.121(2) 0.786(7) 0.073 Uiso 1 1 d D . .
O20 O 0.3013(7) 0.0499(3) 0.5210(5) 0.0530(13) Uani 1 1 d D . .
H21 H 0.293(10) 0.063(4) 0.454(4) 0.080 Uiso 1 1 d D . .
H22 H 0.297(10) 0.0091(16) 0.512(7) 0.080 Uiso 1 1 d D . .
O30 O 0.3087(5) -0.0266(3) 0.7306(5) 0.0467(12) Uani 1 1 d D . .
H31 H 0.266(6) -0.056(4) 0.753(9) 0.070 Uiso 1 1 d D . .
H32 H 0.382(4) -0.038(4) 0.734(9) 0.070 Uiso 1 1 d D . .
O40 O 0.3154(6) 0.2056(3) 0.8369(5) 0.0548(13) Uani 1 1 d D . .
H41 H 0.294(9) 0.223(5) 0.896(6) 0.082 Uiso 1 1 d D . .
H42 H 0.382(6) 0.225(4) 0.827(8) 0.082 Uiso 1 1 d D . .
O50 O 0.2981(7) 0.0670(3) 0.9347(5) 0.0562(14) Uani 1 1 d D . .
H51 H 0.304(11) 0.095(4) 0.986(6) 0.084 Uiso 1 1 d D . .
H52 H 0.343(9) 0.036(3) 0.961(8) 0.084 Uiso 1 1 d D . .
O60 O 0.0576(5) 0.1598(3) 0.8105(6) 0.0575(14) Uani 1 1 d D . .
H61 H 0.001(7) 0.142(5) 0.841(8) 0.086 Uiso 1 1 d D . .
H62 H 0.026(8) 0.189(4) 0.771(9) 0.086 Uiso 1 1 d D . .
O70 O 0.3725(5) 0.1856(3) 0.5989(5) 0.0438(11) Uani 1 1 d D . .
H71 H 0.364(7) 0.177(5) 0.532(3) 0.066 Uiso 1 1 d D . .
H72 H 0.440(5) 0.202(4) 0.616(6) 0.066 Uiso 1 1 d D . .
O80 O 0.1056(5) 0.1695(3) 0.5643(5) 0.0512(12) Uani 1 1 d D . .
H81 H 0.127(8) 0.218(4) 0.532(9) 0.077 Uiso 1 1 d D . .
H82 H 0.032(4) 0.179(4) 0.545(9) 0.077 Uiso 1 1 d D . .
O100 O 0.5229(6) 0.2733(3) 0.7472(7) 0.0565(14) Uani 1 1 d D . .
H101 H 0.514(8) 0.3135(17) 0.747(11) 0.085 Uiso 1 1 d D . .
H102 H 0.597(4) 0.266(4) 0.748(11) 0.085 Uiso 1 1 d D . .
Cl2 Cl -0.02493(19) -0.00637(10) 0.7226(2) 0.0584(5) Uani 1 1 d . . .
O90 O 0.0393(6) 0.0354(3) 0.6254(7) 0.0742(18) Uani 1 1 d . . .
O91 O -0.1556(6) 0.0181(4) 0.7295(8) 0.087(2) Uani 1 1 d . . .
O92 O -0.0175(7) -0.0779(3) 0.6933(7) 0.078(2) Uani 1 1 d . . .
O93 O 0.0687(7) 0.0115(4) 0.8255(6) 0.0819(19) Uani 1 1 d . . .
Cl3 Cl 0.21671(18) 0.34316(9) 0.04128(16) 0.0463(4) Uani 1 1 d . . .
O31 O 0.1345(6) 0.4063(3) 0.0346(7) 0.0626(16) Uani 1 1 d . . .
O32 O 0.1420(6) 0.2851(3) -0.0186(6) 0.0636(15) Uani 1 1 d . . .
O33 O 0.2505(7) 0.3261(3) 0.1658(6) 0.0784(19) Uani 1 1 d . . .
O34 O 0.3356(6) 0.3570(4) -0.0195(6) 0.0724(17) Uani 1 1 d . . .
Cl1 Cl 0.2579(2) 0.85930(10) 0.98620(16) 0.0513(4) Uani 1 1 d . . .
O11 O 0.2402(6) 0.8525(3) 0.8567(5) 0.0645(15) Uani 1 1 d . . .
O12 O 0.3253(7) 0.9253(3) 1.0194(6) 0.0757(19) Uani 1 1 d . . .
O13 O 0.1270(10) 0.8583(7) 1.0278(9) 0.132(4) Uani 1 1 d . . .
O14 O 0.3379(9) 0.8027(3) 1.0383(6) 0.092(2) Uani 1 1 d . . .
Cl4 Cl 0.87825(18) 0.34939(9) 0.73748(16) 0.0469(4) Uani 1 1 d . . .
O41 O 0.9298(7) 0.4201(4) 0.7522(10) 0.103(3) Uani 1 1 d . . .
O42 O 0.8142(6) 0.3311(4) 0.8434(5) 0.081(2) Uani 1 1 d . . .
O43 O 0.9836(7) 0.3020(4) 0.7195(7) 0.083(2) Uani 1 1 d . . .
O44 O 0.7793(7) 0.3494(3) 0.6359(5) 0.0757(18) Uani 1 1 d . . .

loop_
_atom_site_aniso_label
_atom_site_aniso_U_11
_atom_site_aniso_U_22
_atom_site_aniso_U_33
_atom_site_aniso_U_23
_atom_site_aniso_U_13
_atom_site_aniso_U_12
Th1 0.03960(18) 0.03394(17) 0.02901(17) -0.00125(9) 0.00812(11) -0.00062(9)
O10 0.048(3) 0.056(3) 0.043(3) 0.002(2) 0.010(2) 0.000(3)
O20 0.086(4) 0.039(3) 0.036(3) -0.003(2) 0.016(3) -0.002(3)
O30 0.056(3) 0.042(3) 0.044(3) 0.003(2) 0.015(3) -0.001(2)
O40 0.061(3) 0.056(3) 0.050(3) -0.014(3) 0.022(3) -0.010(3)
O50 0.087(4) 0.049(3) 0.031(3) 0.004(2) 0.002(3) -0.003(3)
O60 0.053(3) 0.055(3) 0.068(4) -0.003(3) 0.023(3) 0.007(3)
O70 0.046(3) 0.046(3) 0.040(3) -0.001(2) 0.009(2) -0.005(2)
O80 0.045(3) 0.049(3) 0.059(3) 0.010(3) 0.001(3) -0.002(2)
O100 0.052(3) 0.046(3) 0.073(4) -0.004(3) 0.009(3) -0.007(2)
Cl2 0.0561(11) 0.0454(9) 0.0712(14) -0.0072(9) -0.0079(10) 0.0014(8)
O90 0.073(4) 0.055(3) 0.096(5) 0.009(3) 0.014(4) -0.018(3)
O91 0.056(4) 0.089(4) 0.120(6) 0.018(4) 0.031(4) 0.012(3)
O92 0.107(5) 0.045(3) 0.085(5) -0.001(3) 0.024(4) -0.019(3)
O93 0.100(5) 0.082(4) 0.061(4) -0.012(4) -0.011(4) 0.007(4)
Cl3 0.0478(9) 0.0462(9) 0.0461(9) -0.0037(8) 0.0114(7) -0.0007(7)
O31 0.059(3) 0.050(3) 0.082(5) 0.006(3) 0.022(3) 0.005(2)
O32 0.068(3) 0.056(3) 0.068(4) -0.020(3) 0.012(3) -0.001(3)
O33 0.119(6) 0.067(4) 0.047(3) 0.001(3) -0.003(3) -0.009(4)
O34 0.043(3) 0.102(5) 0.074(4) -0.004(4) 0.014(3) 0.000(3)
Cl1 0.0665(12) 0.0485(9) 0.0403(9) 0.0040(8) 0.0123(8) -0.0060(8)
O11 0.088(4) 0.066(3) 0.038(3) 0.006(3) 0.000(3) -0.019(3)
O12 0.114(5) 0.053(3) 0.055(4) 0.004(3) -0.019(4) -0.010(3)
O13 0.117(7) 0.185(10) 0.105(7) -0.007(8) 0.060(6) -0.031(7)
O14 0.155(7) 0.050(3) 0.064(4) -0.002(3) -0.029(4) 0.010(4)
Cl4 0.0501(9) 0.0483(9) 0.0434(9) -0.0015(8) 0.0109(8) -0.0046(7)
O41 0.072(4) 0.061(4) 0.173(9) -0.017(5) -0.008(5) -0.017(3)
O42 0.068(4) 0.137(6) 0.039(3) 0.014(4) 0.017(3) 0.008(4)
O43 0.078(4) 0.072(4) 0.104(6) -0.001(4) 0.042(4) 0.014(3)
O44 0.094(5) 0.087(4) 0.044(3) 0.019(3) -0.008(3) -0.024(3)

loop_
_atom_type_symbol
_atom_type_description
_atom_type_scat_dispersion_real
_atom_type_scat_dispersion_imag
_atom_type_scat_source
O O 0.0106 0.0060 'International Tables Vol C Tables 4.2.6.8 and 6.1.1.4'
H H 0.0000 0.0000 'International Tables Vol C Tables 4.2.6.8 and 6.1.1.4'
Cl Cl 0.1484 0.1585 'International Tables Vol C Tables 4.2.6.8 and 6.1.1.4'
Th Th -7.2400 8.8979 'International Tables Vol C Tables 4.2.6.8 and 6.1.1.4'

loop_
_geom_angle_atom_site_label_1
_geom_angle_atom_site_label_2
_geom_angle_atom_site_label_3
_geom_angle
_geom_angle_site_symmetry_1
_geom_angle_site_symmetry_3
_geom_angle_publ_flag
O40 Th1 O30 134.44(19) . . ?
O40 Th1 O50 70.37(19) . . ?
O30 Th1 O50 70.99(18) . . ?
O40 Th1 O80 92.91(19) . . ?
O30 Th1 O80 132.39(18) . . ?
O50 Th1 O80 148.1(2) . . ?
O40 Th1 O20 134.94(19) . . ?
O30 Th1 O20 66.79(18) . . ?
O50 Th1 O20 135.08(19) . . ?
O80 Th1 O20 75.87(19) . . ?
O40 Th1 O60 66.31(19) . . ?
O30 Th1 O60 127.71(19) . . ?
O50 Th1 O60 79.5(2) . . ?
O80 Th1 O60 68.8(2) . . ?
O20 Th1 O60 140.1(2) . . ?
O40 Th1 O70 68.00(18) . . ?
O30 Th1 O70 121.29(17) . . ?
O50 Th1 O70 126.93(18) . . ?
O80 Th1 O70 64.95(17) . . ?
O20 Th1 O70 67.74(17) . . ?
O60 Th1 O70 110.98(18) . . ?
O40 Th1 O10 76.64(19) . . ?
O30 Th1 O10 68.69(18) . . ?
O50 Th1 O10 71.1(2) . . ?
O80 Th1 O10 132.82(18) . . ?
O20 Th1 O10 79.9(2) . . ?
O60 Th1 O10 138.7(2) . . ?
O70 Th1 O10 68.54(17) . . ?
O40 Th1 O90 141.9(2) . . ?
O30 Th1 O90 75.48(19) . . ?
O50 Th1 O90 111.1(2) . . ?
O80 Th1 O90 65.59(19) . . ?
O20 Th1 O90 72.4(2) . . ?
O60 Th1 O90 76.4(2) . . ?
O70 Th1 O90 121.9(2) . . ?
O10 Th1 O90 141.13(19) . . ?
O40 Th1 O93 114.82(19) . . ?
O30 Th1 O93 64.01(19) . . ?
O50 Th1 O93 61.5(2) . . ?
O80 Th1 O93 105.49(19) . . ?
O20 Th1 O93 110.23(19) . . ?
O60 Th1 O93 64.1(2) . . ?
O70 Th1 O93 170.42(18) . . ?
O10 Th1 O93 120.79(18) . . ?
O90 Th1 O93 49.9(2) . . ?
O40 Th1 H12 59.1(7) . . ?
O30 Th1 H12 84.8(11) . . ?
O50 Th1 H12 68.7(18) . . ?
O80 Th1 H12 126.4(17) . . ?
O20 Th1 H12 92.6(13) . . ?
O60 Th1 H12 123.1(9) . . ?
O70 Th1 H12 62.3(18) . . ?
O10 Th1 H12 17.6(7) . . ?
O90 Th1 H12 158.7(7) . . ?
O93 Th1 H12 127.2(18) . . ?
Th1 O10 H11 106(8) . . ?
Th1 O10 H12 79(7) . . ?
H11 O10 H12 107(4) . . ?
Th1 O20 H21 134(7) . . ?
Th1 O20 H22 118(6) . . ?
H21 O20 H22 102(3) . . ?
Th1 O30 H31 126(6) . . ?
Th1 O30 H32 121(6) . . ?
H31 O30 H32 110(4) . . ?
Th1 O40 H41 135(6) . . ?
Th1 O40 H42 121(6) . . ?
H41 O40 H42 103(3) . . ?
Th1 O50 H51 122(7) . . ?
Th1 O50 H52 127(7) . . ?
H51 O50 H52 104(4) . . ?
Th1 O60 H61 127(8) . . ?
Th1 O60 H62 113(8) . . ?
H61 O60 H62 107(4) . . ?
Th1 O70 H71 112(6) . . ?
Th1 O70 H72 128(6) . . ?
H71 O70 H72 110(4) . . ?
Th1 O80 H81 126(5) . . ?
Th1 O80 H82 141(7) . . ?
H81 O80 H82 85(6) . . ?
H101 O100 H102 107(4) . . ?
O91 Cl2 O92 113.9(4) . . ?
O91 Cl2 O93 115.0(5) . . ?
O92 Cl2 O93 111.4(4) . . ?
O91 Cl2 O90 108.8(4) . . ?
O92 Cl2 O90 107.7(4) . . ?
O93 Cl2 O90 98.7(4) . . ?
Cl2 O90 Th1 110.1(4) . . ?
Cl2 O93 Th1 101.3(4) . . ?
O33 Cl3 O34 111.0(4) . . ?
O33 Cl3 O31 108.6(4) . . ?
O34 Cl3 O31 108.3(4) . . ?
O33 Cl3 O32 109.7(4) . . ?
O34 Cl3 O32 109.6(4) . . ?
O31 Cl3 O32 109.5(4) . . ?
O14 Cl1 O13 110.9(6) . . ?
O14 Cl1 O11 110.5(4) . . ?
O13 Cl1 O11 106.7(5) . . ?
O14 Cl1 O12 108.2(4) . . ?
O13 Cl1 O12 110.4(6) . . ?
O11 Cl1 O12 110.1(4) . . ?
O43 Cl4 O42 110.9(4) . . ?
O43 Cl4 O44 111.2(5) . . ?
O42 Cl4 O44 108.5(4) . . ?
O43 Cl4 O41 110.1(4) . . ?
O42 Cl4 O41 108.3(5) . . ?
O44 Cl4 O41 107.8(5) . . ?

loop_
_geom_bond_atom_site_label_1
_geom_bond_atom_site_label_2
_geom_bond_distance
_geom_bond_site_symmetry_2
_geom_bond_publ_flag
Th1 O40 2.434(5) . ?
Th1 O30 2.451(5) . ?
Th1 O50 2.464(5) . ?
Th1 O80 2.463(5) . ?
Th1 O20 2.463(5) . ?
Th1 O60 2.473(5) . ?
Th1 O70 2.477(5) . ?
Th1 O10 2.488(6) . ?
Th1 O90 2.516(6) . ?
Th1 O93 2.757(8) . ?
Th1 H12 2.46(9) . ?
O10 H11 0.76(3) . ?
O10 H12 0.76(3) . ?
O20 H21 0.78(3) . ?
O20 H22 0.77(3) . ?
O30 H31 0.75(3) . ?
O30 H32 0.76(3) . ?
O40 H41 0.78(3) . ?
O40 H42 0.77(3) . ?
O50 H51 0.77(3) . ?
O50 H52 0.77(3) . ?
O60 H61 0.76(3) . ?
O60 H62 0.76(3) . ?
O70 H71 0.75(3) . ?
O70 H72 0.74(3) . ?
O80 H81 1.01(8) . ?
O80 H82 0.76(3) . ?
O100 H101 0.76(3) . ?
O100 H102 0.75(3) . ?
Cl2 O91 1.381(6) . ?
Cl2 O92 1.382(7) . ?
Cl2 O93 1.434(7) . ?
Cl2 O90 1.508(7) . ?
Cl3 O33 1.413(6) . ?
Cl3 O34 1.427(6) . ?
Cl3 O31 1.434(5) . ?
Cl3 O32 1.441(6) . ?
Cl1 O14 1.414(7) . ?
Cl1 O13 1.413(9) . ?
Cl1 O11 1.421(5) . ?
Cl1 O12 1.436(7) . ?
Cl4 O43 1.398(7) . ?
Cl4 O42 1.415(6) . ?
Cl4 O44 1.416(6) . ?
Cl4 O41 1.424(7) . ?

loop_
_geom_torsion_atom_site_label_1
_geom_torsion_atom_site_label_2
_geom_torsion_atom_site_label_3
_geom_torsion_atom_site_label_4
_geom_torsion
_geom_torsion_site_symmetry_1
_geom_torsion_site_symmetry_2
_geom_torsion_site_symmetry_3
_geom_torsion_site_symmetry_4
_geom_torsion_publ_flag
O91 Cl2 O90 Th1 119.7(4) . . . . ?
O92 Cl2 O90 Th1 -116.4(4) . . . . ?
O93 Cl2 O90 Th1 -0.5(4) . . . . ?
O40 Th1 O90 Cl2 -79.0(5) . . . . ?
O30 Th1 O90 Cl2 68.4(3) . . . . ?
O50 Th1 O90 Cl2 5.8(4) . . . . ?
O80 Th1 O90 Cl2 -139.7(4) . . . . ?
O20 Th1 O90 Cl2 138.2(4) . . . . ?
O60 Th1 O90 Cl2 -67.1(4) . . . . ?
O70 Th1 O90 Cl2 -173.5(3) . . . . ?
O10 Th1 O90 Cl2 91.5(5) . . . . ?
O93 Th1 O90 Cl2 0.3(3) . . . . ?
O91 Cl2 O93 Th1 -115.1(4) . . . . ?
O92 Cl2 O93 Th1 113.4(4) . . . . ?
O90 Cl2 O93 Th1 0.4(4) . . . . ?
O40 Th1 O93 Cl2 137.8(3) . . . . ?
O30 Th1 O93 Cl2 -93.0(4) . . . . ?
O50 Th1 O93 Cl2 -174.5(4) . . . . ?
O80 Th1 O93 Cl2 37.0(4) . . . . ?
O20 Th1 O93 Cl2 -43.3(4) . . . . ?
O60 Th1 O93 Cl2 93.5(4) . . . . ?
O70 Th1 O93 Cl2 32.7(13) . . . . ?
O10 Th1 O93 Cl2 -133.4(3) . . . . ?
O90 Th1 O93 Cl2 -0.3(3) . . . . ?
